data_8103782
loop_
_publ_author_name
'Schweda, E.'
'Hofmann, M.'
'Dittmann, M.'
'Glaser, J.'

_publ_section_title
;
 Phase transformation of ammonium monomolybdate. The structure of the low
 temperature modification, (N H4)2 (Mo O4) (mP60, P21/a)
;
_journal_name_full 'Zeitschrift fuer Kristallographie (149,1979-)'
_journal_page_first 164
_journal_page_last 167
_journal_volume 217
_journal_year 2002
_chemical_formula_sum 'H8 Mo N2 O4'
_chemical_name_systematic '(N H4)2 (Mo O4)'
_space_group_IT_number 14
_symmetry_space_group_name_Hall '-P 2yab'
_symmetry_space_group_name_H-M 'P 1 21/a 1'
_cell_angle_alpha 90
_cell_angle_beta 115.727
_cell_angle_gamma 90
_cell_formula_units_Z 4
_cell_length_a 7.6757
_cell_length_b 11.2053
_cell_length_c 7.1264
_cell_volume 552.173
_citation_journal_id_ASTM ZEKRDZ
_cod_data_source_file Schweda_ZEKRDZ_2002_1048.cif
_cod_data_source_block H8Mo1N2O4
_cod_original_cell_volume 552.1729
_cod_original_sg_symbol_Hall '-P 2ybc (z,y,-x)'
_cod_original_formula_sum 'H8 Mo1 N2 O4'
_cod_database_code 8103782

loop_
_symmetry_equiv_pos_as_xyz
x,y,z
-x+1/2,y+1/2,-z
-x,-y,-z
x-1/2,-y-1/2,z

loop_
_atom_site_label
_atom_site_type_symbol
_atom_site_fract_x
_atom_site_fract_y
_atom_site_fract_z
_atom_site_occupancy
_atom_site_U_iso_or_equiv
_atom_site_attached_hydrogens
O1 O-2 0.911 -0.042 0.174 1 0.0 0
N2 N-3 0.796 0.234 0.729 1 0.0 4
O4 O-2 0.968 0.175 0.383 1 0.0 0
O2 O-2 0.68 0.022 0.374 1 0.0 0
Mo1 Mo+6 0.8086 0.0714 0.2361 1 0.0 0
N1 N-3 0.306 0.082 0.256 1 0.0 4
O3 O-2 0.652 0.139 0.024 1 0.0 0
